data_7125619
loop_
_publ_author_name
'Parvin, Nasrina'
'Hossain, Jabed'
'George, Anjana'
'Parameswaran, Pattiyil'
'Khan, Shabana'

_publ_section_title
;
 N-heterocyclic silylene stabilized monocordinated copper(i)-arene
 cationic complexes and their application in click chemistry.
;
_journal_issue 2
_journal_name_full 'Chemical communications (Cambridge, England)'
_journal_page_first 273
_journal_page_last 276
_journal_paper_doi 10.1039/c9cc09115g
_journal_volume 56
_journal_year 2019
_chemical_formula_moiety 'C29 H51 Cu F6 N3 Sb Si3'
_chemical_formula_sum 'C29 H51 Cu F6 N3 Sb Si3'
_chemical_formula_weight 825.29
_space_group_crystal_system monoclinic
_space_group_IT_number 7
_space_group_name_Hall 'P -2yac'
_space_group_name_H-M_alt 'P 1 n 1'
_atom_sites_solution_hydrogens geom
_audit_creation_method SHELXL-2014/7
_audit_update_record
;
2019-02-11 deposited with the CCDC.	2019-11-28 downloaded from the CCDC.
;
_cell_angle_alpha 90
_cell_angle_beta 98.414(18)
_cell_angle_gamma 90
_cell_formula_units_Z 2
_cell_length_a 9.226(7)
_cell_length_b 11.541(9)
_cell_length_c 18.052(14)
_cell_measurement_reflns_used 5154
_cell_measurement_temperature 100(2)
_cell_measurement_theta_max 17.52
_cell_measurement_theta_min 2.28
_cell_volume 1901(3)
_computing_cell_refinement 'Bruker SAINT'
_computing_data_collection 'Bruker APEX2'
_computing_data_reduction 'Bruker SAINT'
_computing_molecular_graphics 'Bruker SHELXTL'
_computing_publication_material 'Bruker SHELXTL'
_computing_structure_refinement 'SHELXL-2014 (Sheldrick 2014)'
_computing_structure_solution 'SHELXS-97 (Sheldrick 2008)'
_diffrn_ambient_temperature 100(2)
_diffrn_measured_fraction_theta_full 0.999
_diffrn_measured_fraction_theta_max 0.999
_diffrn_measurement_device_type 'Bruker APEX-II CCD'
_diffrn_measurement_method '\f and \w scans'
_diffrn_radiation_type MoK\a
_diffrn_radiation_wavelength 0.71073
_diffrn_reflns_av_R_equivalents 0.2784
_diffrn_reflns_av_unetI/netI 0.2154
_diffrn_reflns_Laue_measured_fraction_full 0.999
_diffrn_reflns_Laue_measured_fraction_max 0.999
_diffrn_reflns_limit_h_max 10
_diffrn_reflns_limit_h_min -10
_diffrn_reflns_limit_k_max 13
_diffrn_reflns_limit_k_min -13
_diffrn_reflns_limit_l_max 20
_diffrn_reflns_limit_l_min -20
_diffrn_reflns_number 39863
_diffrn_reflns_point_group_measured_fraction_full 0.999
_diffrn_reflns_point_group_measured_fraction_max 0.999
_diffrn_reflns_theta_full 24.000
_diffrn_reflns_theta_max 24.000
_diffrn_reflns_theta_min 2.232
_exptl_absorpt_coefficient_mu 1.416
_exptl_absorpt_correction_type multi-scan
_exptl_absorpt_process_details 'Sheldrick, G. M. (2012) SADABS. Bruker AXS Inc., Madison, Wisconsin, USA.'
_exptl_crystal_colour colorless
_exptl_crystal_density_diffrn 1.442
_exptl_crystal_description block
_exptl_crystal_F_000 844
_exptl_crystal_size_max 0.1
_exptl_crystal_size_mid 0.1
_exptl_crystal_size_min 0.1
_exptl_transmission_factor_max 0.1876
_exptl_transmission_factor_min 0.1124
_refine_diff_density_max 0.959
_refine_diff_density_min -0.528
_refine_diff_density_rms 0.111
_refine_ls_abs_structure_details
;
 Flack x determined using 977 quotients [(I+)-(I-)]/[(I+)+(I-)]
 (Parsons, Flack and Wagner, Acta Cryst. B69 (2013) 249-259).
;
_refine_ls_abs_structure_Flack 0.02(2)
_refine_ls_extinction_method none
_refine_ls_goodness_of_fit_ref 1.012
_refine_ls_hydrogen_treatment constr
_refine_ls_matrix_type full
_refine_ls_number_parameters 403
_refine_ls_number_reflns 5967
_refine_ls_number_restraints 98
_refine_ls_restrained_S_all 1.029
_refine_ls_R_factor_all 0.2138
_refine_ls_R_factor_gt 0.0841
_refine_ls_shift/su_max 0.023
_refine_ls_shift/su_mean 0.001
_refine_ls_structure_factor_coef Fsqd
_refine_ls_weighting_details 'w=1/[\s^2^(Fo^2^)+(0.0805P)^2^+6.2600P] where P=(Fo^2^+2Fc^2^)/3'
_refine_ls_weighting_scheme calc
_refine_ls_wR_factor_gt 0.1605
_refine_ls_wR_factor_ref 0.2103
_reflns_Friedel_coverage 0.996
_reflns_Friedel_fraction_full 1.000
_reflns_Friedel_fraction_max 1.000
_reflns_number_gt 2797
_reflns_number_total 5967
_reflns_threshold_expression 'I > 2\s(I)'
_cod_data_source_file c9cc09115g2.cif
_cod_data_source_block 4_b
_cod_depositor_comments 'Adding full bibliography for 7125615--7125620.cif.'
_cod_original_cell_volume 1901(2)
_cod_original_sg_symbol_H-M 'P n'
_cod_database_code 7125619
_shelx_shelxl_version_number 2014/7
_shelx_space_group_comment
;
The symmetry employed for this shelxl refinement is uniquely defined
by the following loop, which should always be used as a source of
symmetry information in preference to the above space-group names.
They are only intended as comments.
;

loop_
_space_group_symop_operation_xyz
'x, y, z'
'x+1/2, -y, z+1/2'

loop_
_atom_site_label
_atom_site_type_symbol
_atom_site_fract_x
_atom_site_fract_y
_atom_site_fract_z
_atom_site_U_iso_or_equiv
_atom_site_adp_type
_atom_site_occupancy
_atom_site_site_symmetry_order
_atom_site_calc_flag
_atom_site_refinement_flags_posn
_atom_site_refinement_flags_adp
F4 F 0.538(4) 0.923(3) 0.2526(14) 0.197(12) Uani 1 1 d . U
C9 C 0.773(4) 0.087(3) -0.139(2) 0.097(11) Uani 1 1 d . .
H9 H 0.8320 0.0949 -0.1762 0.116 Uiso 1 1 calc R U
C2 C 0.820(4) 0.016(3) -0.083(2) 0.083(9) Uani 1 1 d . U
C18 C 0.753(4) 0.014(4) -0.020(2) 0.119(13) Uani 1 1 d . U
H18 H 0.7901 -0.0297 0.0216 0.143 Uiso 1 1 calc R U
C17 C 0.619(4) 0.085(4) -0.023(2) 0.121(11) Uani 1 1 d . U
H17 H 0.5690 0.0893 0.0182 0.145 Uiso 1 1 calc R U
C6 C 0.569(4) 0.145(3) -0.088(2) 0.108(10) Uani 1 1 d . U
H6 H 0.4786 0.1825 -0.0924 0.130 Uiso 1 1 calc R U
C29 C 0.650(4) 0.150(3) -0.1463(19) 0.092(10) Uani 1 1 d . .
C1 C 1.216(3) 0.507(2) 0.1735(14) 0.069(8) Uani 1 1 d . .
H1A H 1.2493 0.4284 0.1795 0.103 Uiso 1 1 calc R U
H1B H 1.1324 0.5180 0.1985 0.103 Uiso 1 1 calc R U
H1C H 1.2935 0.5583 0.1949 0.103 Uiso 1 1 calc R U
C3 C 0.977(3) 0.248(2) 0.2692(18) 0.059(8) Uani 1 1 d . .
C4 C 0.986(3) 0.289(2) 0.1912(19) 0.060(8) Uani 1 1 d . U
C5 C 0.876(4) 0.156(2) 0.279(2) 0.077(11) Uani 1 1 d . .
H5 H 0.8155 0.1229 0.2387 0.092 Uiso 1 1 calc R U
C7 C 0.949(5) 0.171(4) 0.413(2) 0.090(12) Uani 1 1 d . .
H7 H 0.9386 0.1488 0.4619 0.108 Uiso 1 1 calc R U
C8 C 1.038(5) 0.257(3) 0.4000(19) 0.089(11) Uani 1 1 d . .
H8 H 1.0907 0.2944 0.4410 0.107 Uiso 1 1 calc R U
C10 C 0.771(3) 0.425(3) 0.1753(18) 0.075(7) Uani 1 1 d . U
C11 C 1.262(3) 0.171(3) 0.0843(17) 0.076(11) Uani 1 1 d . .
H11A H 1.1908 0.1735 0.0398 0.114 Uiso 1 1 calc R U
H11B H 1.3248 0.1049 0.0819 0.114 Uiso 1 1 calc R U
H11C H 1.3195 0.2403 0.0880 0.114 Uiso 1 1 calc R U
C12 C 1.101(4) 0.689(2) 0.0673(18) 0.096(11) Uani 1 1 d . .
H12A H 0.9984 0.6907 0.0711 0.143 Uiso 1 1 calc R U
H12B H 1.1168 0.7226 0.0204 0.143 Uiso 1 1 calc R U
H12C H 1.1539 0.7334 0.1076 0.143 Uiso 1 1 calc R U
C13 C 0.875(4) 0.118(3) 0.352(2) 0.094(12) Uani 1 1 d . .
H13 H 0.8192 0.0533 0.3592 0.113 Uiso 1 1 calc R U
C14 C 1.038(4) 0.589(3) -0.111(2) 0.120(13) Uani 1 1 d . U
H14A H 1.1383 0.6065 -0.0924 0.180 Uiso 1 1 calc R U
H14B H 0.9760 0.6495 -0.0971 0.180 Uiso 1 1 calc R U
H14C H 1.0260 0.5833 -0.1648 0.180 Uiso 1 1 calc R U
C15 C 1.058(4) 0.292(3) 0.3328(19) 0.085(10) Uani 1 1 d . .
H15 H 1.1280 0.3485 0.3283 0.102 Uiso 1 1 calc R U
C16 C 1.068(4) 0.330(3) -0.115(2) 0.115(13) Uani 1 1 d . U
H16A H 1.0382 0.2588 -0.0950 0.172 Uiso 1 1 calc R U
H16B H 1.1727 0.3368 -0.1058 0.172 Uiso 1 1 calc R U
H16C H 1.0357 0.3321 -0.1683 0.172 Uiso 1 1 calc R U
C19 C 1.186(3) 0.160(2) 0.1508(19) 0.071(9) Uani 1 1 d . .
C20 C 0.733(4) 0.519(3) 0.1115(19) 0.104(11) Uani 1 1 d . U
H20A H 0.7449 0.4853 0.0642 0.156 Uiso 1 1 calc R U
H20B H 0.7966 0.5842 0.1216 0.156 Uiso 1 1 calc R U
H20C H 0.6328 0.5433 0.1101 0.156 Uiso 1 1 calc R U
C21 C 1.106(4) 0.046(2) 0.1476(17) 0.082(10) Uani 1 1 d . .
H21A H 1.1765 -0.0162 0.1558 0.123 Uiso 1 1 calc R U
H21B H 1.0485 0.0366 0.0992 0.123 Uiso 1 1 calc R U
H21C H 1.0438 0.0437 0.1856 0.123 Uiso 1 1 calc R U
C22 C 0.645(2) 0.341(3) 0.183(2) 0.091(12) Uani 1 1 d . U
H22A H 0.6744 0.2884 0.2235 0.137 Uiso 1 1 calc R U
H22B H 0.6209 0.2979 0.1372 0.137 Uiso 1 1 calc R U
H22C H 0.5604 0.3838 0.1926 0.137 Uiso 1 1 calc R U
C23 C 0.812(4) 0.487(3) 0.2492(19) 0.103(11) Uani 1 1 d . U
H23A H 0.8811 0.5477 0.2436 0.154 Uiso 1 1 calc R U
H23B H 0.8546 0.4332 0.2865 0.154 Uiso 1 1 calc R U
H23C H 0.7255 0.5207 0.2645 0.154 Uiso 1 1 calc R U
C24 C 1.300(3) 0.169(2) 0.2244(18) 0.086(10) Uani 1 1 d . .
H24A H 1.3501 0.2426 0.2253 0.129 Uiso 1 1 calc R U
H24B H 1.3702 0.1077 0.2256 0.129 Uiso 1 1 calc R U
H24C H 1.2501 0.1637 0.2673 0.129 Uiso 1 1 calc R U
C25 C 0.784(5) 0.442(3) -0.095(2) 0.151(19) Uani 1 1 d . .
H25A H 0.7435 0.5185 -0.0919 0.226 Uiso 1 1 calc R U
H25B H 0.7463 0.3919 -0.0602 0.226 Uiso 1 1 calc R U
H25C H 0.7585 0.4128 -0.1449 0.226 Uiso 1 1 calc R U
C26 C 1.339(3) 0.531(3) 0.031(2) 0.112(13) Uani 1 1 d . U
H26A H 1.3386 0.5901 -0.0071 0.168 Uiso 1 1 calc R U
H26B H 1.3463 0.4564 0.0082 0.168 Uiso 1 1 calc R U
H26C H 1.4218 0.5429 0.0688 0.168 Uiso 1 1 calc R U
C27 C 0.954(4) -0.049(3) -0.084(2) 0.117(13) Uani 1 1 d . U
H27A H 0.9332 -0.1187 -0.1123 0.175 Uiso 1 1 calc R U
H27B H 0.9959 -0.0685 -0.0334 0.175 Uiso 1 1 calc R U
H27C H 1.0225 -0.0026 -0.1062 0.175 Uiso 1 1 calc R U
C28 C 0.591(5) 0.214(4) -0.211(3) 0.133(14) Uani 1 1 d . U
H28A H 0.6677 0.2306 -0.2404 0.200 Uiso 1 1 calc R U
H28B H 0.5501 0.2852 -0.1963 0.200 Uiso 1 1 calc R U
H28C H 0.5160 0.1691 -0.2406 0.200 Uiso 1 1 calc R U
Sb1 Sb 0.59551(15) 0.85904(15) 0.17328(11) 0.0642(7) Uani 1 1 d . .
Cu1 Cu 0.8164(4) 0.1918(3) 0.0045(2) 0.0704(12) Uani 1 1 d . .
Si1 Si 0.9598(9) 0.3265(6) 0.0680(4) 0.059(2) Uani 1 1 d . .
Si2 Si 1.1665(10) 0.5398(8) 0.0727(5) 0.077(3) Uani 1 1 d . U
Si3 Si 0.9869(13) 0.4501(8) -0.0717(5) 0.096(3) Uani 1 1 d . U
N3 N 1.039(2) 0.4398(16) 0.0267(10) 0.056(6) Uani 1 1 d . .
N1 N 1.080(2) 0.2576(16) 0.1447(11) 0.055(6) Uani 1 1 d . .
N2 N 0.890(2) 0.3588(19) 0.1547(11) 0.070(7) Uani 1 1 d . U
F5 F 0.506(3) 0.724(2) 0.1900(12) 0.147(8) Uani 1 1 d . U
F2 F 0.668(3) 0.7924(19) 0.0931(13) 0.153(9) Uani 1 1 d . U
F3 F 0.448(4) 0.907(3) 0.1029(19) 0.222(15) Uani 1 1 d . .
F1 F 0.744(3) 0.813(3) 0.2349(17) 0.230(16) Uani 1 1 d . .
F6 F 0.688(4) 0.992(2) 0.1525(14) 0.199(11) Uani 1 1 d . U

loop_
_atom_site_aniso_label
_atom_site_aniso_U_11
_atom_site_aniso_U_22
_atom_site_aniso_U_33
_atom_site_aniso_U_23
_atom_site_aniso_U_13
_atom_site_aniso_U_12
F4 0.30(3) 0.19(2) 0.133(18) -0.017(16) 0.125(18) 0.02(2)
C9 0.09(3) 0.09(3) 0.11(3) 0.04(2) 0.01(2) 0.03(2)
C2 0.083(9) 0.083(9) 0.083(9) -0.0001(15) 0.012(2) 0.0000(15)
C18 0.120(13) 0.119(13) 0.120(13) -0.0001(15) 0.018(2) -0.0002(15)
C17 0.121(11) 0.121(11) 0.121(11) 0.0002(15) 0.018(2) -0.0001(15)
C6 0.108(10) 0.108(10) 0.108(10) 0.0000(15) 0.016(2) 0.0000(15)
C29 0.12(3) 0.07(2) 0.09(3) 0.02(2) 0.01(2) -0.02(2)
C1 0.09(2) 0.043(16) 0.08(2) -0.013(15) 0.017(17) -0.022(15)
C3 0.07(2) 0.050(19) 0.05(2) 0.000(17) -0.011(18) -0.001(16)
C4 0.032(18) 0.049(17) 0.09(3) -0.016(16) -0.010(16) 0.004(13)
C5 0.09(3) 0.05(2) 0.10(3) 0.012(18) 0.03(2) 0.010(19)
C7 0.11(3) 0.10(3) 0.06(3) 0.02(2) 0.03(2) 0.00(2)
C8 0.14(4) 0.08(3) 0.04(2) -0.01(2) 0.00(2) 0.04(3)
C10 0.07(2) 0.072(19) 0.090(17) -0.014(12) 0.026(17) 0.003(14)
C11 0.06(2) 0.10(3) 0.08(3) 0.02(2) 0.020(19) 0.02(2)
C12 0.12(3) 0.049(19) 0.11(3) 0.013(18) -0.01(2) -0.015(18)
C13 0.11(3) 0.09(3) 0.10(3) 0.03(3) 0.06(3) 0.01(2)
C14 0.121(13) 0.120(13) 0.120(13) 0.001(3) 0.018(3) 0.000(3)
C15 0.11(3) 0.10(3) 0.04(2) 0.00(2) 0.02(2) -0.01(2)
C16 0.116(13) 0.115(13) 0.114(13) -0.001(3) 0.017(3) 0.000(3)
C19 0.08(2) 0.034(19) 0.09(3) 0.001(16) 0.01(2) 0.002(16)
C20 0.104(11) 0.104(11) 0.104(11) -0.001(3) 0.015(3) 0.002(3)
C21 0.09(2) 0.06(2) 0.10(3) 0.002(16) 0.04(2) 0.035(19)
C22 0.04(2) 0.09(2) 0.15(3) -0.06(2) 0.03(2) 0.009(13)
C23 0.103(11) 0.103(11) 0.102(11) -0.002(3) 0.015(3) 0.000(3)
C24 0.10(3) 0.07(2) 0.09(2) 0.032(17) 0.00(2) 0.026(18)
C25 0.22(5) 0.08(3) 0.13(4) 0.01(2) -0.05(3) 0.04(3)
C26 0.08(2) 0.15(3) 0.11(3) 0.03(2) 0.005(19) -0.02(2)
C27 0.117(13) 0.116(13) 0.117(13) 0.000(3) 0.017(4) 0.001(3)
C28 0.133(14) 0.133(14) 0.134(14) 0.000(3) 0.019(4) 0.000(3)
Sb1 0.0712(13) 0.0508(11) 0.0731(13) -0.0037(13) 0.0188(10) 0.0050(14)
Cu1 0.095(3) 0.041(2) 0.067(3) -0.0149(18) -0.014(2) 0.0029(19)
Si1 0.075(6) 0.037(4) 0.062(5) 0.002(4) 0.002(4) 0.017(4)
Si2 0.098(8) 0.054(5) 0.077(7) 0.005(5) 0.001(5) -0.006(5)
Si3 0.155(9) 0.056(5) 0.072(6) 0.002(5) -0.001(6) -0.006(6)
N3 0.107(18) 0.038(13) 0.022(12) -0.003(9) 0.001(12) -0.013(12)
N1 0.055(14) 0.038(13) 0.067(17) -0.026(11) -0.007(14) 0.025(12)
N2 0.091(17) 0.087(17) 0.036(13) 0.015(12) 0.024(12) 0.070(14)
F5 0.211(19) 0.127(15) 0.106(14) 0.006(12) 0.035(14) -0.100(14)
F2 0.23(2) 0.110(15) 0.142(17) 0.028(13) 0.113(16) 0.055(14)
F3 0.18(3) 0.24(3) 0.23(4) 0.09(3) -0.04(2) 0.04(2)
F1 0.11(2) 0.39(5) 0.16(3) 0.03(3) -0.083(19) 0.02(3)
F6 0.29(2) 0.181(19) 0.121(17) -0.033(15) 0.027(16) -0.136(18)

loop_
_atom_type_symbol
_atom_type_description
_atom_type_scat_dispersion_real
_atom_type_scat_dispersion_imag
_atom_type_scat_source
C C 0.0033 0.0016 'International Tables Vol C Tables 4.2.6.8 and 6.1.1.4'
H H 0.0000 0.0000 'International Tables Vol C Tables 4.2.6.8 and 6.1.1.4'
Cu Cu 0.3201 1.2651 'International Tables Vol C Tables 4.2.6.8 and 6.1.1.4'
F F 0.0171 0.0103 'International Tables Vol C Tables 4.2.6.8 and 6.1.1.4'
N N 0.0061 0.0033 'International Tables Vol C Tables 4.2.6.8 and 6.1.1.4'
Sb Sb -0.5866 1.5461 'International Tables Vol C Tables 4.2.6.8 and 6.1.1.4'
Si Si 0.0817 0.0704 'International Tables Vol C Tables 4.2.6.8 and 6.1.1.4'

loop_
_geom_angle_atom_site_label_1
_geom_angle_atom_site_label_2
_geom_angle_atom_site_label_3
_geom_angle
C2 C9 C29 126(4)
C2 C9 H9 116.9
C29 C9 H9 116.9
C9 C2 C18 121(4)
C9 C2 C27 119(4)
C18 C2 C27 119(4)
C2 C18 C17 116(4)
C2 C18 Cu1 91(3)
C17 C18 Cu1 71(2)
C2 C18 H18 122.0
C17 C18 H18 122.0
Cu1 C18 H18 106.8
C6 C17 C18 119(4)
C6 C17 Cu1 94(3)
C18 C17 Cu1 69(2)
C6 C17 H17 120.7
C18 C17 H17 120.7
Cu1 C17 H17 106.2
C17 C6 C29 121(4)
C17 C6 H6 119.4
C29 C6 H6 119.4
C9 C29 C6 117(3)
C9 C29 C28 125(4)
C6 C29 C28 118(4)
Si2 C1 H1A 109.5
Si2 C1 H1B 109.5
H1A C1 H1B 109.5
Si2 C1 H1C 109.5
H1A C1 H1C 109.5
H1B C1 H1C 109.5
C15 C3 C5 117(3)
C15 C3 C4 125(3)
C5 C3 C4 118(3)
N2 C4 N1 108(3)
N2 C4 C3 123(3)
N1 C4 C3 129(3)
N2 C4 Si1 54.1(15)
N1 C4 Si1 54.4(15)
C3 C4 Si1 168(2)
C13 C5 C3 116(3)
C13 C5 H5 121.9
C3 C5 H5 121.9
C8 C7 C13 116(4)
C8 C7 H7 122.1
C13 C7 H7 122.1
C15 C8 C7 125(4)
C15 C8 H8 117.6
C7 C8 H8 117.6
N2 C10 C23 112(3)
N2 C10 C22 108(2)
C23 C10 C22 108(2)
N2 C10 C20 106(2)
C23 C10 C20 109(3)
C22 C10 C20 114(3)
C19 C11 H11A 109.5
C19 C11 H11B 109.5
H11A C11 H11B 109.5
C19 C11 H11C 109.5
H11A C11 H11C 109.5
H11B C11 H11C 109.5
Si2 C12 H12A 109.5
Si2 C12 H12B 109.5
H12A C12 H12B 109.5
Si2 C12 H12C 109.5
H12A C12 H12C 109.5
H12B C12 H12C 109.5
C7 C13 C5 124(4)
C7 C13 H13 117.9
C5 C13 H13 117.9
Si3 C14 H14A 109.5
Si3 C14 H14B 109.5
H14A C14 H14B 109.5
Si3 C14 H14C 109.5
H14A C14 H14C 109.5
H14B C14 H14C 109.5
C8 C15 C3 122(3)
C8 C15 H15 119.2
C3 C15 H15 119.2
Si3 C16 H16A 109.5
Si3 C16 H16B 109.5
H16A C16 H16B 109.5
Si3 C16 H16C 109.5
H16A C16 H16C 109.5
H16B C16 H16C 109.5
N1 C19 C11 105(2)
N1 C19 C21 110(2)
C11 C19 C21 109(2)
N1 C19 C24 111(2)
C11 C19 C24 110(3)
C21 C19 C24 111(2)
C10 C20 H20A 109.5
C10 C20 H20B 109.5
H20A C20 H20B 109.5
C10 C20 H20C 109.5
H20A C20 H20C 109.5
H20B C20 H20C 109.5
C19 C21 H21A 109.5
C19 C21 H21B 109.5
H21A C21 H21B 109.5
C19 C21 H21C 109.5
H21A C21 H21C 109.5
H21B C21 H21C 109.5
C10 C22 H22A 109.5
C10 C22 H22B 109.5
H22A C22 H22B 109.5
C10 C22 H22C 109.5
H22A C22 H22C 109.5
H22B C22 H22C 109.5
C10 C23 H23A 109.5
C10 C23 H23B 109.5
H23A C23 H23B 109.5
C10 C23 H23C 109.5
H23A C23 H23C 109.5
H23B C23 H23C 109.5
C19 C24 H24A 109.5
C19 C24 H24B 109.5
H24A C24 H24B 109.5
C19 C24 H24C 109.5
H24A C24 H24C 109.5
H24B C24 H24C 109.5
Si3 C25 H25A 109.5
Si3 C25 H25B 109.5
H25A C25 H25B 109.5
Si3 C25 H25C 109.5
H25A C25 H25C 109.5
H25B C25 H25C 109.5
Si2 C26 H26A 109.5
Si2 C26 H26B 109.5
H26A C26 H26B 109.5
Si2 C26 H26C 109.5
H26A C26 H26C 109.5
H26B C26 H26C 109.5
C2 C27 H27A 109.5
C2 C27 H27B 109.5
H27A C27 H27B 109.5
C2 C27 H27C 109.5
H27A C27 H27C 109.5
H27B C27 H27C 109.5
C29 C28 H28A 109.5
C29 C28 H28B 109.5
H28A C28 H28B 109.5
C29 C28 H28C 109.5
H28A C28 H28C 109.5
H28B C28 H28C 109.5
F1 Sb1 F4 84.8(16)
F1 Sb1 F3 175.7(19)
F4 Sb1 F3 99.1(17)
F1 Sb1 F5 88.0(16)
F4 Sb1 F5 91.6(12)
F3 Sb1 F5 93.6(13)
F1 Sb1 F6 92.4(15)
F4 Sb1 F6 91.0(14)
F3 Sb1 F6 85.8(16)
F5 Sb1 F6 177.3(12)
F1 Sb1 F2 91.9(14)
F4 Sb1 F2 176.3(15)
F3 Sb1 F2 84.1(15)
F5 Sb1 F2 90.0(11)
F6 Sb1 F2 87.4(12)
C18 Cu1 C17 39.8(13)
C18 Cu1 Si1 152.1(11)
C17 Cu1 Si1 155.7(12)
N3 Si1 N2 116.4(11)
N3 Si1 N1 114.2(11)
N2 Si1 N1 71.8(10)
N3 Si1 C4 125.8(10)
N2 Si1 C4 35.5(9)
N1 Si1 C4 36.7(9)
N3 Si1 Cu1 124.1(7)
N2 Si1 Cu1 109.0(9)
N1 Si1 Cu1 109.5(7)
C4 Si1 Cu1 110.1(7)
N3 Si2 C12 113.6(13)
N3 Si2 C1 112.5(10)
C12 Si2 C1 106.1(14)
N3 Si2 C26 108.8(15)
C12 Si2 C26 108.8(16)
C1 Si2 C26 106.6(14)
N3 Si3 C16 108.4(14)
N3 Si3 C14 113.5(15)
C16 Si3 C14 110.6(17)
N3 Si3 C25 109.9(15)
C16 Si3 C25 109.3(17)
C14 Si3 C25 105.0(17)
Si1 N3 Si2 126.1(11)
Si1 N3 Si3 114.4(11)
Si2 N3 Si3 119.5(11)
C4 N1 C19 130(2)
C4 N1 Si1 88.9(18)
C19 N1 Si1 135.1(18)
C4 N2 C10 134(2)
C4 N2 Si1 90.5(18)
C10 N2 Si1 135.6(19)

loop_
_geom_bond_atom_site_label_1
_geom_bond_atom_site_label_2
_geom_bond_distance
F4 Sb1 1.76(2)
C9 C2 1.33(4)
C9 C29 1.34(4)
C9 H9 0.9300
C2 C18 1.36(5)
C2 C27 1.45(4)
C18 C17 1.49(5)
C18 Cu1 2.16(4)
C18 H18 0.9300
C17 C6 1.38(5)
C17 Cu1 2.20(4)
C17 H17 0.9300
C6 C29 1.38(4)
C6 H6 0.9300
C29 C28 1.42(5)
C1 Si2 1.85(3)
C1 H1A 0.9600
C1 H1B 0.9600
C1 H1C 0.9600
C3 C15 1.37(4)
C3 C5 1.44(4)
C3 C4 1.50(4)
C4 N2 1.30(3)
C4 N1 1.34(3)
C4 Si1 2.24(3)
C5 C13 1.39(4)
C5 H5 0.9300
C7 C8 1.33(5)
C7 C13 1.36(5)
C7 H7 0.9300
C8 C15 1.32(4)
C8 H8 0.9300
C10 N2 1.43(3)
C10 C23 1.51(4)
C10 C22 1.54(4)
C10 C20 1.58(4)
C11 C19 1.48(4)
C11 H11A 0.9600
C11 H11B 0.9600
C11 H11C 0.9600
C12 Si2 1.83(3)
C12 H12A 0.9600
C12 H12B 0.9600
C12 H12C 0.9600
C13 H13 0.9300
C14 Si3 1.84(4)
C14 H14A 0.9600
C14 H14B 0.9600
C14 H14C 0.9600
C15 H15 0.9300
C16 Si3 1.80(3)
C16 H16A 0.9600
C16 H16B 0.9600
C16 H16C 0.9600
C19 N1 1.48(3)
C19 C21 1.51(3)
C19 C24 1.57(4)
C20 H20A 0.9600
C20 H20B 0.9600
C20 H20C 0.9600
C21 H21A 0.9600
C21 H21B 0.9600
C21 H21C 0.9600
C22 H22A 0.9600
C22 H22B 0.9600
C22 H22C 0.9600
C23 H23A 0.9600
C23 H23B 0.9600
C23 H23C 0.9600
C24 H24A 0.9600
C24 H24B 0.9600
C24 H24C 0.9600
C25 Si3 1.86(4)
C25 H25A 0.9600
C25 H25B 0.9600
C25 H25C 0.9600
C26 Si2 1.87(3)
C26 H26A 0.9600
C26 H26B 0.9600
C26 H26C 0.9600
C27 H27A 0.9600
C27 H27B 0.9600
C27 H27C 0.9600
C28 H28A 0.9600
C28 H28B 0.9600
C28 H28C 0.9600
Sb1 F1 1.72(2)
Sb1 F3 1.80(3)
Sb1 F5 1.813(18)
Sb1 F6 1.82(2)
Sb1 F2 1.848(19)
Cu1 Si1 2.245(8)
Si1 N3 1.72(2)
Si1 N2 1.82(2)
Si1 N1 1.82(2)
Si2 N3 1.77(2)
Si3 N3 1.77(2)
